data_4036919
loop_
_publ_author_name
'Huan, Feng'
'Chen, Qing-Yun'
'Guo, Yong'

_publ_section_title
;
 Visible Light-Induced Photoredox Construction of Trifluoromethylated
 Quaternary Carbon Centers from Trifluoromethylated Tertiary Bromides.
;
_journal_issue 16
_journal_name_full 'The Journal of organic chemistry'
_journal_page_first 7051
_journal_page_last 7063
_journal_paper_doi 10.1021/acs.joc.6b00930
_journal_volume 81
_journal_year 2016
_chemical_formula_moiety 'C21 H17 Br F3 N O3'
_chemical_formula_sum 'C21 H17 Br F3 N O3'
_chemical_formula_weight 468.27
_space_group_crystal_system monoclinic
_space_group_IT_number 14
_space_group_name_Hall '-P 2ybc'
_space_group_name_H-M_alt 'P 1 21/c 1'
_atom_sites_solution_hydrogens geom
_atom_sites_solution_primary direct
_audit_creation_date 2015-12-09
_audit_creation_method
;
Olex2 1.2
(compiled 2014.07.22 svn.r2960 for OlexSys, GUI svn.r4862)
;
_cell_angle_alpha 90
_cell_angle_beta 101.544(7)
_cell_angle_gamma 90
_cell_formula_units_Z 4
_cell_length_a 10.833(4)
_cell_length_b 7.555(3)
_cell_length_c 24.472(9)
_cell_measurement_reflns_used 978
_cell_measurement_temperature 273(2)
_cell_measurement_theta_max 17.270
_cell_measurement_theta_min 2.294
_cell_volume 1962.4(13)
_computing_cell_refinement 'SAINT v7.68A (Bruker, 2009)'
_computing_data_reduction 'SAINT v7.68A (Bruker, 2009)'
_computing_molecular_graphics 'Olex2 (Dolomanov et al., 2009)'
_computing_publication_material 'Olex2 (Dolomanov et al., 2009)'
_computing_structure_refinement 'XL (Sheldrick, 2008)'
_computing_structure_solution 'ShelXS (Sheldrick, 2008)'
_diffrn_ambient_temperature 273.15
_diffrn_measured_fraction_theta_full 0.943
_diffrn_measured_fraction_theta_max 0.945
_diffrn_measurement_device_type 'Bruker APEX-II CCD'
_diffrn_measurement_method '\f and \w scans'
_diffrn_radiation_monochromator graphite
_diffrn_radiation_type MoK\a
_diffrn_radiation_wavelength 0.71073
_diffrn_reflns_av_R_equivalents 0.1609
_diffrn_reflns_av_unetI/netI 0.1750
_diffrn_reflns_Laue_measured_fraction_full 0.943
_diffrn_reflns_Laue_measured_fraction_max 0.945
_diffrn_reflns_limit_h_max 8
_diffrn_reflns_limit_h_min -13
_diffrn_reflns_limit_k_max 9
_diffrn_reflns_limit_k_min -9
_diffrn_reflns_limit_l_max 30
_diffrn_reflns_limit_l_min -30
_diffrn_reflns_number 13725
_diffrn_reflns_point_group_measured_fraction_full 0.943
_diffrn_reflns_point_group_measured_fraction_max 0.945
_diffrn_reflns_theta_full 25.242
_diffrn_reflns_theta_max 26.576
_diffrn_reflns_theta_min 1.699
_diffrn_standards_number 0
_exptl_absorpt_coefficient_mu 2.145
_exptl_absorpt_correction_T_max 1
_exptl_absorpt_correction_T_min 0.5222
_exptl_absorpt_correction_type multi-scan
_exptl_absorpt_process_details
;
 TWINABS-2008/4 (Bruker,2010) was used for absorption correction.
 
For component 1:
 wR2(int) was 0.1089 before and 0.0715 after correction.
 The Ratio of minimum to maximum transmission is 0.70.
 The \l/2 correction factor is Not present

Final HKLF 4 output contains 29312 reflections, Rint = 0.1987
 (3099 with I > 3sig(I), Rint = 0.0766)
;
_exptl_crystal_colour colourless
_exptl_crystal_colour_primary colourless
_exptl_crystal_density_diffrn 1.585
_exptl_crystal_description block
_exptl_crystal_F_000 944
_exptl_crystal_size_max 0.15
_exptl_crystal_size_mid 0.12
_exptl_crystal_size_min 0.08
_refine_diff_density_max 0.706
_refine_diff_density_min -0.542
_refine_diff_density_rms 0.099
_refine_ls_extinction_method none
_refine_ls_goodness_of_fit_ref 0.975
_refine_ls_hydrogen_treatment constr
_refine_ls_matrix_type full
_refine_ls_number_parameters 263
_refine_ls_number_reflns 3885
_refine_ls_number_restraints 0
_refine_ls_restrained_S_all 0.975
_refine_ls_R_factor_all 0.2218
_refine_ls_R_factor_gt 0.0911
_refine_ls_shift/su_max 0.000
_refine_ls_shift/su_mean 0.000
_refine_ls_structure_factor_coef Fsqd
_refine_ls_weighting_details 'w=1/[\s^2^(Fo^2^)+(0.0995P)^2^] where P=(Fo^2^+2Fc^2^)/3'
_refine_ls_weighting_scheme calc
_refine_ls_wR_factor_gt 0.1873
_refine_ls_wR_factor_ref 0.2401
_reflns_Friedel_coverage 0.000
_reflns_number_gt 1539
_reflns_number_total 3885
_reflns_threshold_expression 'I > 2\s(I)'
_cod_data_source_file jo6b00930_si_002.cif
_cod_data_source_block mo_dm15897_0m
_cod_original_cell_volume 1962.5(13)
_cod_database_code 4036919
_shelxl_version_number 2014-3
_shelx_space_group_comment
;
The symmetry employed for this shelxl refinement is uniquely defined
by the following loop, which should always be used as a source of
symmetry information in preference to the above space-group names.
They are only intended as comments.
;
_shelx_estimated_absorpt_t_max 0.847
_shelx_estimated_absorpt_t_min 0.739
_olex2_refinement_description
;
1. Fixed Uiso
 At 1.2 times of:
  All C(H) groups, All C(H,H) groups
 At 1.5 times of:
  All C(H,H,H) groups
2.a Secondary CH2 refined with riding coordinates:
 C6(H6A,H6B), C7(H7A,H7B)
2.b Aromatic/amide H refined with riding coordinates:
 C3(H3), C11(H11), C12(H12), C14(H14), C15(H15), C17(H17), C18(H18), C19(H19),
 C20(H20), C21(H21)
2.c Idealised Me refined as rotating group:
 C9(H9A,H9B,H9C)
;
_olex2_submission_special_instructions 'No special instructions were received'

loop_
_space_group_symop_operation_xyz
'x, y, z'
'-x, y+1/2, -z+1/2'
'-x, -y, -z'
'x, -y-1/2, z-1/2'

loop_
_atom_site_label
_atom_site_type_symbol
_atom_site_fract_x
_atom_site_fract_y
_atom_site_fract_z
_atom_site_U_iso_or_equiv
_atom_site_adp_type
_atom_site_occupancy
_atom_site_site_symmetry_order
_atom_site_calc_flag
_atom_site_refinement_flags_posn
Br1 Br 0.54658(10) -0.19956(17) 0.91275(5) 0.0812(5) Uani 1 1 d .
F1 F 0.1112(5) 0.3539(7) 0.9076(2) 0.0725(16) Uani 1 1 d .
F2 F 0.1997(6) 0.1910(11) 0.9763(2) 0.100(2) Uani 1 1 d .
F3 F 0.3107(5) 0.3301(8) 0.9267(3) 0.0844(18) Uani 1 1 d .
O1 O 0.2604(5) 0.2483(8) 0.8126(2) 0.0564(16) Uani 1 1 d .
O2 O 0.0974(6) -0.2052(11) 0.8879(3) 0.0728(18) Uani 1 1 d .
O3 O -0.0048(6) 0.0345(10) 0.9039(3) 0.078(2) Uani 1 1 d .
N1 N 0.0722(7) 0.1107(10) 0.7927(3) 0.0529(19) Uani 1 1 d .
C1 C 0.2033(11) 0.2443(16) 0.9239(5) 0.077(3) Uani 1 1 d .
C2 C 0.1985(8) 0.0771(11) 0.8861(3) 0.046(2) Uani 1 1 d .
C3 C 0.3237(7) -0.0211(11) 0.9043(4) 0.049(2) Uani 1 1 d .
H3 H 0.3541 -0.0301 0.9425 0.059 Uiso 1 1 calc R
C4 C 0.3938(8) -0.0950(12) 0.8718(3) 0.050(2) Uani 1 1 d .
C5 C 0.1700(8) 0.1410(12) 0.8251(4) 0.053(2) Uani 1 1 d .
C6 C 0.0869(10) 0.2022(17) 0.7418(4) 0.081(3) Uani 1 1 d .
H6A H 0.0219 0.2913 0.7315 0.097 Uiso 1 1 calc R
H6B H 0.0814 0.1190 0.7112 0.097 Uiso 1 1 calc R
C7 C 0.2153(10) 0.2869(15) 0.7550(4) 0.079(3) Uani 1 1 d .
H7A H 0.2703 0.2365 0.7323 0.094 Uiso 1 1 calc R
H7B H 0.2095 0.4137 0.7487 0.094 Uiso 1 1 calc R
C8 C 0.0908(8) -0.0485(15) 0.8926(3) 0.048(2) Uani 1 1 d .
C9 C -0.1126(11) -0.068(2) 0.9090(5) 0.104(4) Uani 1 1 d .
H9A H -0.1565 -0.1037 0.8726 0.156 Uiso 1 1 calc GR
H9B H -0.1677 0.0016 0.9266 0.156 Uiso 1 1 calc GR
H9C H -0.0862 -0.1712 0.9312 0.156 Uiso 1 1 calc GR
C10 C 0.3760(8) -0.1131(11) 0.8118(3) 0.044(2) Uani 1 1 d .
C11 C 0.4642(8) -0.0448(12) 0.7834(4) 0.051(2) Uani 1 1 d .
H11 H 0.5368 0.0092 0.8030 0.061 Uiso 1 1 calc R
C12 C 0.4440(8) -0.0572(11) 0.7267(4) 0.053(2) Uani 1 1 d .
H12 H 0.5042 -0.0112 0.7084 0.063 Uiso 1 1 calc R
C13 C 0.3341(7) -0.1382(11) 0.6944(3) 0.045(2) Uani 1 1 d .
C14 C 0.2513(8) -0.2078(12) 0.7248(4) 0.053(2) Uani 1 1 d .
H14 H 0.1783 -0.2631 0.7061 0.064 Uiso 1 1 calc R
C15 C 0.2735(8) -0.1977(13) 0.7818(3) 0.049(2) Uani 1 1 d .
H15 H 0.2166 -0.2503 0.8007 0.059 Uiso 1 1 calc R
C16 C 0.3118(8) -0.1424(10) 0.6346(4) 0.051(2) Uani 1 1 d .
C17 C 0.4069(8) -0.1776(13) 0.6046(4) 0.053(2) Uani 1 1 d .
H17 H 0.4883 -0.1979 0.6244 0.064 Uiso 1 1 calc R
C18 C 0.3857(10) -0.1834(14) 0.5478(4) 0.065(3) Uani 1 1 d .
H18 H 0.4515 -0.2078 0.5297 0.078 Uiso 1 1 calc R
C19 C 0.2691(10) -0.1535(14) 0.5182(4) 0.066(3) Uani 1 1 d .
H19 H 0.2542 -0.1562 0.4794 0.079 Uiso 1 1 calc R
C20 C 0.1685(12) -0.1179(16) 0.5461(5) 0.089(4) Uani 1 1 d .
H20 H 0.0872 -0.1003 0.5258 0.107 Uiso 1 1 calc R
C21 C 0.1925(10) -0.1100(14) 0.6027(5) 0.072(3) Uani 1 1 d .
H21 H 0.1271 -0.0819 0.6207 0.086 Uiso 1 1 calc R

loop_
_atom_site_aniso_label
_atom_site_aniso_U_11
_atom_site_aniso_U_22
_atom_site_aniso_U_33
_atom_site_aniso_U_23
_atom_site_aniso_U_13
_atom_site_aniso_U_12
Br1 0.0700(7) 0.0873(9) 0.0839(8) 0.0157(7) 0.0097(5) 0.0282(6)
F1 0.070(4) 0.054(4) 0.093(4) -0.020(3) 0.015(3) 0.018(3)
F2 0.108(5) 0.132(6) 0.063(4) -0.024(4) 0.029(3) 0.001(4)
F3 0.068(4) 0.070(4) 0.122(5) -0.049(4) 0.034(3) -0.014(3)
O1 0.064(4) 0.045(4) 0.064(4) 0.009(3) 0.020(3) -0.008(3)
O2 0.066(4) 0.053(5) 0.098(5) -0.008(4) 0.015(3) -0.005(4)
O3 0.047(4) 0.088(6) 0.111(6) 0.003(4) 0.042(4) 0.000(4)
N1 0.053(5) 0.055(5) 0.050(5) 0.003(4) 0.009(4) 0.009(4)
C1 0.077(8) 0.081(9) 0.079(8) -0.027(6) 0.031(6) -0.026(7)
C2 0.058(5) 0.049(6) 0.033(5) 0.000(4) 0.015(4) 0.007(4)
C3 0.046(5) 0.037(5) 0.062(6) -0.007(4) 0.003(4) 0.008(4)
C4 0.048(5) 0.048(6) 0.057(6) 0.011(4) 0.018(4) 0.004(4)
C5 0.043(5) 0.051(6) 0.068(6) -0.014(5) 0.020(5) -0.006(4)
C6 0.078(7) 0.094(9) 0.070(7) 0.031(7) 0.010(5) 0.023(7)
C7 0.092(8) 0.051(7) 0.099(9) 0.024(6) 0.034(6) 0.007(6)
C8 0.048(6) 0.064(8) 0.032(5) 0.006(4) 0.006(4) -0.005(5)
C9 0.088(8) 0.128(12) 0.113(10) -0.021(8) 0.062(7) -0.040(8)
C10 0.046(5) 0.036(5) 0.050(5) 0.000(4) 0.007(4) 0.004(4)
C11 0.042(5) 0.046(6) 0.065(6) -0.014(4) 0.016(4) 0.000(4)
C12 0.044(5) 0.040(6) 0.078(7) -0.014(4) 0.020(4) -0.002(4)
C13 0.051(5) 0.040(5) 0.047(5) 0.004(4) 0.017(4) 0.010(4)
C14 0.057(5) 0.038(5) 0.066(6) 0.001(5) 0.015(4) -0.004(4)
C15 0.046(5) 0.053(6) 0.052(5) 0.004(4) 0.018(4) 0.001(4)
C16 0.041(5) 0.027(5) 0.085(7) -0.010(4) 0.014(5) -0.003(4)
C17 0.058(6) 0.051(6) 0.054(6) 0.004(4) 0.021(4) 0.005(4)
C18 0.079(7) 0.062(7) 0.058(6) 0.003(5) 0.026(5) 0.003(5)
C19 0.073(7) 0.065(7) 0.060(6) -0.004(5) 0.014(6) -0.016(5)
C20 0.090(9) 0.079(9) 0.082(9) 0.000(6) -0.020(7) 0.002(6)
C21 0.068(7) 0.067(7) 0.081(9) -0.007(5) 0.017(6) 0.017(5)

loop_
_atom_type_symbol
_atom_type_description
_atom_type_scat_dispersion_real
_atom_type_scat_dispersion_imag
_atom_type_scat_source
C C 0.0033 0.0016 'International Tables Vol C Tables 4.2.6.8 and 6.1.1.4'
H H 0.0000 0.0000 'International Tables Vol C Tables 4.2.6.8 and 6.1.1.4'
Br Br -0.2901 2.4595 'International Tables Vol C Tables 4.2.6.8 and 6.1.1.4'
F F 0.0171 0.0103 'International Tables Vol C Tables 4.2.6.8 and 6.1.1.4'
N N 0.0061 0.0033 'International Tables Vol C Tables 4.2.6.8 and 6.1.1.4'
O O 0.0106 0.0060 'International Tables Vol C Tables 4.2.6.8 and 6.1.1.4'

loop_
_geom_angle_atom_site_label_1
_geom_angle_atom_site_label_2
_geom_angle_atom_site_label_3
_geom_angle
C5 O1 C7 103.0(7)
C8 O3 C9 117.4(9)
C5 N1 C6 103.7(8)
F1 C1 F2 108.4(9)
F1 C1 F3 108.6(10)
F1 C1 C2 113.7(9)
F2 C1 C2 108.5(9)
F3 C1 F2 106.7(9)
F3 C1 C2 110.7(8)
C3 C2 C1 107.3(7)
C3 C2 C5 115.3(7)
C3 C2 C8 108.5(7)
C5 C2 C1 107.3(8)
C8 C2 C1 112.0(7)
C8 C2 C5 106.6(6)
C2 C3 H3 116.2
C4 C3 C2 127.5(8)
C4 C3 H3 116.2
C3 C4 Br1 113.3(6)
C3 C4 C10 132.1(8)
C10 C4 Br1 114.6(6)
O1 C5 C2 113.2(7)
N1 C5 O1 123.0(9)
N1 C5 C2 123.6(8)
N1 C6 H6A 110.6
N1 C6 H6B 110.6
N1 C6 C7 105.8(8)
H6A C6 H6B 108.7
C7 C6 H6A 110.6
C7 C6 H6B 110.6
O1 C7 C6 104.1(7)
O1 C7 H7A 110.9
O1 C7 H7B 110.9
C6 C7 H7A 110.9
C6 C7 H7B 110.9
H7A C7 H7B 109.0
O2 C8 O3 124.8(8)
O2 C8 C2 122.8(8)
O3 C8 C2 112.4(9)
O3 C9 H9A 109.5
O3 C9 H9B 109.5
O3 C9 H9C 109.5
H9A C9 H9B 109.5
H9A C9 H9C 109.5
H9B C9 H9C 109.5
C11 C10 C4 120.4(8)
C15 C10 C4 121.3(8)
C15 C10 C11 118.3(8)
C10 C11 H11 120.1
C12 C11 C10 119.8(8)
C12 C11 H11 120.1
C11 C12 H12 118.7
C11 C12 C13 122.7(8)
C13 C12 H12 118.7
C12 C13 C16 121.8(7)
C14 C13 C12 115.0(8)
C14 C13 C16 123.2(8)
C13 C14 H14 119.0
C15 C14 C13 121.9(8)
C15 C14 H14 119.0
C10 C15 C14 122.2(8)
C10 C15 H15 118.9
C14 C15 H15 118.9
C17 C16 C13 123.1(8)
C21 C16 C13 121.1(8)
C21 C16 C17 115.8(9)
C16 C17 H17 118.4
C18 C17 C16 123.2(8)
C18 C17 H17 118.4
C17 C18 H18 120.2
C19 C18 C17 119.6(9)
C19 C18 H18 120.2
C18 C19 H19 120.0
C18 C19 C20 119.9(9)
C20 C19 H19 120.0
C19 C20 H20 120.3
C21 C20 C19 119.3(10)
C21 C20 H20 120.3
C16 C21 H21 119.0
C20 C21 C16 122.1(10)
C20 C21 H21 119.0

loop_
_geom_bond_atom_site_label_1
_geom_bond_atom_site_label_2
_geom_bond_distance
Br1 C4 1.925(8)
F1 C1 1.297(13)
F2 C1 1.353(12)
F3 C1 1.321(11)
O1 C5 1.352(10)
O1 C7 1.428(11)
O2 C8 1.193(11)
O3 C8 1.288(11)
O3 C9 1.428(12)
N1 C5 1.212(10)
N1 C6 1.462(12)
C1 C2 1.560(13)
C2 C3 1.532(11)
C2 C5 1.540(12)
C2 C8 1.537(12)
C3 H3 0.9300
C3 C4 1.328(11)
C4 C10 1.448(11)
C6 H6A 0.9700
C6 H6B 0.9700
C6 C7 1.507(15)
C7 H7A 0.9700
C7 H7B 0.9700
C9 H9A 0.9600
C9 H9B 0.9600
C9 H9C 0.9600
C10 C11 1.388(12)
C10 C15 1.362(11)
C11 H11 0.9300
C11 C12 1.363(11)
C12 H12 0.9300
C12 C13 1.429(11)
C13 C14 1.380(11)
C13 C16 1.433(12)
C14 H14 0.9300
C14 C15 1.369(11)
C15 H15 0.9300
C16 C17 1.406(12)
C16 C21 1.391(12)
C17 H17 0.9300
C17 C18 1.363(12)
C18 H18 0.9300
C18 C19 1.344(13)
C19 H19 0.9300
C19 C20 1.423(15)
C20 H20 0.9300
C20 C21 1.359(14)
C21 H21 0.9300

loop_
_geom_torsion_atom_site_label_1
_geom_torsion_atom_site_label_2
_geom_torsion_atom_site_label_3
_geom_torsion_atom_site_label_4
_geom_torsion
Br1 C4 C10 C11 -59.0(9)
Br1 C4 C10 C15 120.6(8)
F1 C1 C2 C3 170.2(8)
F1 C1 C2 C5 45.8(10)
F1 C1 C2 C8 -70.9(11)
F2 C1 C2 C3 -69.2(10)
F2 C1 C2 C5 166.4(8)
F2 C1 C2 C8 49.7(11)
F3 C1 C2 C3 47.6(11)
F3 C1 C2 C5 -76.8(11)
F3 C1 C2 C8 166.5(8)
N1 C6 C7 O1 -3.7(11)
C1 C2 C3 C4 -137.5(9)
C1 C2 C5 O1 62.2(9)
C1 C2 C5 N1 -112.0(10)
C1 C2 C8 O2 -148.2(9)
C1 C2 C8 O3 31.4(10)
C2 C3 C4 Br1 178.5(7)
C2 C3 C4 C10 -2.4(16)
C3 C2 C5 O1 -57.2(10)
C3 C2 C5 N1 128.6(9)
C3 C2 C8 O2 -30.0(10)
C3 C2 C8 O3 149.6(7)
C3 C4 C10 C11 121.9(11)
C3 C4 C10 C15 -58.5(14)
C4 C10 C11 C12 -177.7(8)
C4 C10 C15 C14 176.3(8)
C5 O1 C7 C6 5.5(10)
C5 N1 C6 C7 0.2(11)
C5 C2 C3 C4 -18.1(13)
C5 C2 C8 O2 94.7(9)
C5 C2 C8 O3 -85.7(8)
C6 N1 C5 O1 4.2(12)
C6 N1 C5 C2 177.8(9)
C7 O1 C5 N1 -6.7(11)
C7 O1 C5 C2 179.0(7)
C8 C2 C3 C4 101.3(10)
C8 C2 C5 O1 -177.6(7)
C8 C2 C5 N1 8.2(11)
C9 O3 C8 O2 -2.6(13)
C9 O3 C8 C2 177.8(8)
C10 C11 C12 C13 0.2(12)
C11 C10 C15 C14 -4.0(13)
C11 C12 C13 C14 -1.8(12)
C11 C12 C13 C16 177.0(8)
C12 C13 C14 C15 0.5(12)
C12 C13 C16 C17 41.5(12)
C12 C13 C16 C21 -138.0(9)
C13 C14 C15 C10 2.4(13)
C13 C16 C17 C18 179.4(8)
C13 C16 C21 C20 -178.2(9)
C14 C13 C16 C17 -139.8(9)
C14 C13 C16 C21 40.7(13)
C15 C10 C11 C12 2.7(12)
C16 C13 C14 C15 -178.2(8)
C16 C17 C18 C19 0.4(15)
C17 C16 C21 C20 2.3(14)
C17 C18 C19 C20 -0.6(15)
C18 C19 C20 C21 1.7(16)
C19 C20 C21 C16 -2.6(17)
C21 C16 C17 C18 -1.1(13)
